data_1100467
loop_
_publ_author_name
'Krieger, Matthias'
'Gould, Robert O.'
'Harms, Klaus'
'Parsons, Simon'
'Dehnicke, Kurt'

_publ_section_title
;
 Zinkorganische Phosphaniminato-Komplexe mit Heterocuban-Struktur
;
_journal_coden_ASTM CHBEAM
_journal_issue 12
_journal_name_full 'Chemische Berichte'
_journal_page_first 1621
_journal_page_last 1625
_journal_paper_doi 10.1002/cber.19961291232
_journal_volume 129
_journal_year 1996
_chemical_formula_sum 'C25 H63 I N3 P3 Zn4'
_space_group_IT_number 14
_symmetry_cell_setting monoclinic
_symmetry_space_group_name_Hall '-P 2ybc'
_symmetry_space_group_name_H-M 'P 1 21/c 1'
_cell_angle_alpha 90
_cell_angle_beta 106.02(3)
_cell_angle_gamma 90
_cell_formula_units_Z 4
_cell_length_a 12.400(3)
_cell_length_b 17.808(4)
_cell_length_c 18.723(4)
_cod_original_sg_symbol_H-M 'P 21/c'
_cod_original_formula_sum 'C25 H63 I1 N3 P3 Zn4'
_cod_database_code 1100467

loop_
_symmetry_equiv_pos_site_id
_symmetry_equiv_pos_as_xyz
1 x,y,z
2 -x,1/2+y,1/2-z
3 -x,-y,-z
4 x,-1/2-y,-1/2+z

loop_
_atom_site_label
_atom_site_type_symbol
_atom_site_fract_x
_atom_site_fract_y
_atom_site_fract_z
I1 I 0.39393(13) 0.27389(8) 0.15071(7)
Zn1 Zn 0.2266(2) 0.28758(14) 0.23810(11)
C1 C 0.1358(20) 0.1948(12) 0.2282(11)
H1 H 0.1619(20) 0.1663(12) 0.2739(11)
H2 H 0.0586(20) 0.2091(12) 0.2235(11)
C2 C 0.1373(22) 0.1421(13) 0.1618(12)
H3 H 0.0965(22) 0.1664(13) 0.1159(12)
H4 H 0.2143(22) 0.1358(13) 0.1603(12)
C3 C 0.0883(23) 0.0679(15) 0.1653(13)
H5 H 0.0112(23) 0.0737(15) 0.1668(13)
H6 H 0.1294(23) 0.0428(15) 0.2106(13)
C4 C 0.0911(30) 0.0193(19) 0.0985(16)
H7 H 0.0585(30) -0.0288(19) 0.1027(16)
H8 H 0.1674(30) 0.0127(19) 0.0973(16)
H9 H 0.0492(30) 0.0435(19) 0.0536(16)
Zn2 Zn 0.3092(2) 0.42950(14) 0.15436(12)
C5 C 0.2791(20) 0.4698(13) 0.0495(11)
H10 H 0.2834(20) 0.4271(13) 0.0183(11)
H11 H 0.2014(20) 0.4861(13) 0.0350(11)
C6 C 0.3415(24) 0.5280(16) 0.0282(13)
H12 H 0.4206(24) 0.5153(16) 0.0447(13)
H13 H 0.3308(24) 0.5739(16) 0.0533(13)
C7 C 0.3084(20) 0.5426(12) -0.0570(11)
H14 H 0.3275(20) 0.4992(12) -0.0822(11)
H15 H 0.228(2) 0.5505(12) -0.0749(11)
C8 C 0.3687(31) 0.6104(19) -0.0740(17)
H16 H 0.3478(31) 0.6187(19) -0.1267(17)
H17 H 0.4482(31) 0.6024(19) -0.0565(17)
H18 H 0.3486(31) 0.6535(19) -0.0497(17)
Zn3 Zn 0.4851(2) 0.34857(15) 0.29476(12)
C9 C 0.6384(19) 0.3112(13) 0.3402(11)
H19 H 0.6750(19) 0.3479(13) 0.3772(11)
H20 H 0.6309(19) 0.2658(13) 0.3669(11)
C10 C 0.7175(26) 0.2939(18) 0.2964(15)
H21 H 0.7460(26) 0.3412(18) 0.2834(15)
H22 H 0.6752(26) 0.2706(18) 0.2504(15)
C11 C 0.8265(36) 0.2396(23) 0.3336(21)
H23 H 0.8044(36) 0.1941(23) 0.3543(21)
H24 H 0.8669(36) 0.2265(23) 0.2978(21)
C12 C 0.8826(37) 0.2817(23) 0.3829(21)
H25 H 0.9501(37) 0.2564(23) 0.4096(21)
H26 H 0.8396(37) 0.2946(23) 0.4166(21)
H27 H 0.9015(37) 0.3266(23) 0.3606(21)
Zn4 Zn 0.2876(2) 0.43446(13) 0.30646(11)
C13 C 0.2460(19) 0.5013(12) 0.3806(11)
H28 H 0.1732(19) 0.4843(12) 0.3839(11)
H29 H 0.2988(19) 0.4903(12) 0.4283(11)
C14 C 0.2394(24) 0.5821(15) 0.3746(13)
H30 H 0.1830(24) 0.5940(15) 0.3287(13)
H31 H 0.3107(24) 0.5998(15) 0.3690(13)
C15 C 0.2128(22) 0.6287(13) 0.4364(12)
H32 H 0.1399(22) 0.6143(13) 0.4418(12)
H33 H 0.2685(22) 0.6189(13) 0.4832(12)
C16 C 0.2125(24) 0.7113(15) 0.4179(14)
H34 H 0.1957(24) 0.7401(15) 0.4568(14)
H35 H 0.1567(24) 0.7208(15) 0.3718(14)
H36 H 0.2850(24) 0.7255(15) 0.4132(14)
N1 N 0.4154(13) 0.4483(9) 0.2539(7)
P1 P 0.4944(5) 0.5218(3) 0.2697(3)
C17 C 0.5584(18) 0.5373(13) 0.3657(10)
H37 H 0.5951(92) 0.5853(34) 0.3724(11)
H38 H 0.6125(78) 0.4985(43) 0.3846(19)
H39 H 0.5021(23) 0.5365(70) 0.3921(14)
C18 C 0.6067(21) 0.5205(15) 0.2278(13)
H40 H 0.6580(64) 0.4809(51) 0.2492(56)
H41 H 0.6453(73) 0.5678(31) 0.2361(65)
H42 H 0.5775(25) 0.5121(78) 0.1753(18)
C19 C 0.4243(21) 0.6056(14) 0.2363(12)
H43 H 0.415(10) 0.6096(39) 0.1838(18)
H44 H 0.4673(55) 0.6475(14) 0.2612(54)
H45 H 0.3519(46) 0.6057(34) 0.2455(67)
N2 N 0.3503(13) 0.3244(8) 0.3294(7)
P2 P 0.3583(5) 0.2883(3) 0.4079(3)
C20 C 0.4621(20) 0.3318(13) 0.4777(11)
H46 H 0.4648(77) 0.3092(51) 0.5247(15)
H47 H 0.4453(58) 0.3843(20) 0.4792(48)
H48 H 0.5334(24) 0.3258(62) 0.4676(40)
C21 C 0.4005(19) 0.1898(12) 0.4143(11)
H49 H 0.3393(34) 0.1596(13) 0.3862(52)
H50 H 0.4207(95) 0.1743(21) 0.4654(13)
H51 H 0.4638(60) 0.1838(15) 0.3947(59)
C22 C 0.2367(20) 0.2907(14) 0.4362(12)
H52 H 0.2517(33) 0.2709(66) 0.4857(30)
H53 H 0.1800(39) 0.2608(58) 0.4031(43)
H54 H 0.2110(59) 0.3416(16) 0.4356(66)
N3 N 0.1863(13) 0.3939(9) 0.2019(8)
P3 P 0.0622(5) 0.4159(3) 0.1641(3)
C23 C -0.0350(19) 0.3886(13) 0.2168(11)
H55 H -0.0232(70) 0.3368(23) 0.2310(57)
H56 H -0.1106(19) 0.3955(64) 0.1866(26)
H57 H -0.0223(70) 0.4193(47) 0.2605(36)
C24 C 0.0101(22) 0.3698(14) 0.0766(12)
H58 H -0.0676(39) 0.3824(64) 0.0558(38)
H59 H 0.017(11) 0.3165(14) 0.0836(16)
H60 H 0.0523(81) 0.3858(62) 0.0434(28)
C25 C 0.0416(22) 0.5139(13) 0.1489(12)
H61 H -0.0372(22) 0.5242(15) 0.1304(67)
H62 H 0.0793(91) 0.5302(18) 0.1132(55)
H63 H 0.0715(98) 0.5402(14) 0.1949(19)

loop_
_atom_type_symbol
_atom_type_radius_bond
C 0.68
H 0.23
I 1.40
N 0.68
P 1.05
Zn 1.25
